data_2001785
loop_
_publ_author_name
'Ashkenazi, P.'
'Kaftory, M.'

_publ_section_title
;
 Structures of Diels--Alder mono-adducts of 4-phenyl- or
 4-methyl-1,2,4-triazolidine-3,5-dione with
 11-substituted-1,6-methano[10]annulene
;
_journal_issue 4
_journal_name_full 'Acta Crystallographica Section C'
_journal_page_first 731
_journal_page_last 735
_journal_paper_doi 10.1107/S0108270192012253
_journal_volume 49
_journal_year 1993
_chemical_formula_sum 'C19 H15 N3 O2'
_chemical_formula_weight 317.35
_symmetry_cell_setting monoclinic
_symmetry_space_group_name_Hall '-P 2ybc'
_symmetry_space_group_name_H-M 'P 1 21/c 1'
_cell_angle_alpha 90
_cell_angle_beta 91.97(2)
_cell_angle_gamma 90
_cell_formula_units_Z 4
_cell_length_a 8.500(4)
_cell_length_b 14.271(7)
_cell_length_c 12.758(6)
_cell_volume 1546.7(13)
_diffrn_radiation_type Cu
_diffrn_radiation_wavelength 1.5418
_exptl_absorpt_coefficient_mu 0.696
_exptl_crystal_density_diffrn 1.363
_exptl_crystal_F_000 664
_cod_data_source_file al1020.cif
_cod_data_source_block al1020_structure_1_of_3
_cod_original_cell_volume 1546.67
_cod_database_code 2001785

loop_
_atom_site_label
_atom_site_fract_x
_atom_site_fract_y
_atom_site_fract_z
_atom_site_U_iso_or_equiv
O(1) .0074(2) .11930(10) .75590(10) .0582(4)
O(2) .1776(2) .19820(10) .43150(10) .0515(4)
N(1) -.0833(2) .22490(10) .63110(10) .0382(3)
N(2) .1156(2) .13280(10) .59180(10) .0390(4)
N(3) -.0313(2) .24930(10) .52830(10) .0361(3)
C(1) -.2521(2) .35790(10) .6333(2) .0410(4)
C(2) -.1169(2) .31080(10) .69510(10) .0417(5)
C(3) .0312(3) .36810(10) .6970(2) .0499(5)
C(4) .0787(2) .39130(10) .6017(2) .0469(5)
C(5) -.0244(2) .35410(10) .51360(10) .0405(5)
C(6) -.1945(2) .38500(10) .52250(10) .0413(4)
C(7) -.3040(3) .36490(10) .4333(2) .0530(5)
C(8) -.4515(3) .3364(2) .4484(2) .0646(7)
C(9) -.5034(3) .3105(2) .5507(3) .0673(7)
C(10) -.4077(3) .3139(2) .6363(2) .0549(6)
C(11) -.2373(2) .45860(10) .6012(2) .0474(5)
C(12) .0144(2) .15630(10) .67130(10) .0401(4)
C(13) .0992(2) .19470(10) .50830(10) .0366(4)
C(14) .2335(2) .06080(10) .6006(2) .0407(4)
C(15) .3553(3) .0691(2) .6728(2) .0576(6)
C(16) .4696(3) .0012(2) .6810(2) .0699(7)
C(17) .4614(3) -.0755(2) .6153(2) .0646(6)
C(18) .3407(3) -.0842(2) .5439(2) .0691(7)
C(19) .2248(3) -.0155(2) .5343(2) .0622(6)
H(2) -.146(2) .2910(10) .7610(10) ?
H(3) .090(3) .380(2) .766(2) ?
H(4) .174(3) .435(2) .589(2) ?
H(5) .011(2) .3640(10) .4410(10) ?
H(7) -.252(3) .374(2) .360(2) ?
H(8) -.522(3) .320(2) .393(2) ?
H(9) -.605(3) .280(2) .554(2) ?
H(10) -.435(3) .281(2) .704(2) ?
H(111) -.154(3) .499(2) .636(2) ?
H(112) -.335(2) .4910(10) .5850(10) ?
H(15) .357(3) .118(2) .715(2) ?
H(16) .559(3) .004(2) .742(2) ?
H(17) .545(3) -.124(2) .614(2) ?
H(18) .321(3) -.137(2) .486(2) ?
H(19) .139(3) -.017(2) .462(2) ?

loop_
_geom_angle_atom_site_label_1
_geom_angle_atom_site_label_2
_geom_angle_atom_site_label_3
_geom_angle
N(3) N(1) C(2) 111.50(10)
N(3) N(1) C(12) 108.20(10)
C(2) N(1) C(12) 120.10(10)
C(12) N(2) C(13) 110.90(10)
C(12) N(2) C(14) 124.20(10)
C(13) N(2) C(14) 124.50(10)
N(1) N(3) C(5) 111.60(10)
N(1) N(3) C(13) 107.70(10)
C(5) N(3) C(13) 120.00(10)
C(2) C(1) C(6) 108.80(10)
C(2) C(1) C(10) 117.50(10)
C(2) C(1) C(11) 119.60(10)
C(6) C(1) C(10) 116.20(10)
C(6) C(1) C(11) 58.90(10)
C(10) C(1) C(11) 120.10(10)
N(1) C(2) C(1) 103.40(10)
N(1) C(2) C(3) 106.10(10)
C(1) C(2) C(3) 112.60(10)
C(2) C(3) C(4) 113.60(10)
C(3) C(4) C(5) 114.10(10)
N(3) C(5) C(4) 106.40(10)
N(3) C(5) C(6) 103.70(10)
C(4) C(5) C(6) 112.00(10)
C(1) C(6) C(5) 109.00(10)
C(1) C(6) C(7) 116.20(10)
C(1) C(6) C(11) 58.60(10)
C(5) C(6) C(7) 117.60(10)
C(5) C(6) C(11) 120.30(10)
C(7) C(6) C(11) 119.40(10)
C(6) C(7) C(8) 121.2(2)
C(7) C(8) C(9) 121.7(2)
C(8) C(9) C(10) 122.2(2)
C(1) C(10) C(9) 121.2(2)
C(1) C(11) C(6) 62.50(10)
O(1) C(12) N(1) 126.90(10)
O(1) C(12) N(2) 126.70(10)
N(1) C(12) N(2) 106.30(10)
O(2) C(13) N(2) 127.40(10)
O(2) C(13) N(3) 126.50(10)
N(2) C(13) N(3) 106.10(10)
N(2) C(14) C(15) 120.00(10)
N(2) C(14) C(19) 119.60(10)
C(15) C(14) C(19) 120.40(10)
C(14) C(15) C(16) 120.5(2)
C(15) C(16) C(17) 119.6(2)
C(16) C(17) C(18) 120.2(2)
C(17) C(18) C(19) 120.8(2)
C(14) C(19) C(18) 118.6(2)

loop_
_geom_bond_atom_site_label_1
_geom_bond_atom_site_label_2
_geom_bond_distance
O(1) C(12) 1.2050(10)
O(2) C(13) 1.205(2)
N(1) N(3) 1.4410(10)
N(1) C(2) 1.5060(10)
N(1) C(12) 1.372(2)
N(2) C(12) 1.393(2)
N(2) C(13) 1.3870(10)
N(2) C(14) 1.437(2)
N(3) C(5) 1.508(2)
N(3) C(13) 1.386(2)
C(1) C(2) 1.527(2)
C(1) C(6) 1.561(2)
C(1) C(10) 1.465(3)
C(1) C(11) 1.501(2)
C(2) C(3) 1.501(2)
C(3) C(4) 1.336(3)
C(4) C(5) 1.499(2)
C(5) C(6) 1.519(2)
C(6) C(7) 1.474(2)
C(6) C(11) 1.507(2)
C(7) C(8) 1.339(3)
C(8) C(9) 1.441(4)
C(9) C(10) 1.340(4)
C(14) C(15) 1.367(3)
C(14) C(19) 1.380(3)
C(15) C(16) 1.374(3)
C(16) C(17) 1.380(3)
C(17) C(18) 1.354(3)
C(18) C(19) 1.393(3)
